data_7700478
loop_
_publ_author_name
'Chang, Chao-Wan'
'Cheng, Ming-Chuan'
'Lee, Gene-Hsiang'
'Peng, Shie-Ming'

_publ_section_title
;
 Facile synthesis of 1,5-disubstituted tetrazoles by reacting a ruthenium
 acetylide complex with trimethylsilyl azide.
;
_journal_issue 31
_journal_name_full 'Dalton transactions (Cambridge, England : 2003)'
_journal_page_first 11732
_journal_page_last 11742
_journal_paper_doi 10.1039/c9dt02363a
_journal_volume 48
_journal_year 2019
_chemical_formula_sum 'C48 H44 Cl2 F6 N5 P3 Ru'
_chemical_formula_weight 1069.76
_space_group_crystal_system monoclinic
_space_group_IT_number 14
_space_group_name_Hall '-P 2yn'
_space_group_name_H-M_alt 'P 1 21/n 1'
_symmetry_space_group_name_Hall '-P 2yn'
_symmetry_space_group_name_H-M 'P 1 21/n 1'
_atom_sites_solution_hydrogens geom
_audit_creation_method SHELXL-2018/3
_audit_update_record
;
2019-05-31 deposited with the CCDC.    2019-07-08 downloaded from the CCDC.
;
_cell_angle_alpha 90
_cell_angle_beta 93.6313(7)
_cell_angle_gamma 90
_cell_formula_units_Z 4
_cell_length_a 10.5765(2)
_cell_length_b 20.0279(4)
_cell_length_c 22.2569(5)
_cell_measurement_reflns_used 18514
_cell_measurement_temperature 150(2)
_cell_measurement_theta_max 30.02
_cell_measurement_theta_min 2.32
_cell_volume 4705.10(17)
_computing_cell_refinement 'Bruker SAINT'
_computing_data_collection 'Bruker APEX3'
_computing_data_reduction 'Bruker SAINT'
_computing_molecular_graphics 'Bruker SHELXTL'
_computing_publication_material 'Bruker SHELXTL'
_computing_structure_refinement 'SHELXL-2018/3 (Sheldrick, 2018)'
_computing_structure_solution 'SHELXS-97 (Sheldrick 2008)'
_diffrn_ambient_temperature 150(2)
_diffrn_measured_fraction_theta_full 0.999
_diffrn_measured_fraction_theta_max 0.999
_diffrn_measurement_device_type 'Bruker D8 VENTURE'
_diffrn_measurement_method '\f and \w scans'
_diffrn_radiation_type MoK\a
_diffrn_radiation_wavelength 0.71073
_diffrn_reflns_av_R_equivalents 0.0413
_diffrn_reflns_av_unetI/netI 0.0543
_diffrn_reflns_Laue_measured_fraction_full 0.999
_diffrn_reflns_Laue_measured_fraction_max 0.999
_diffrn_reflns_limit_h_max 14
_diffrn_reflns_limit_h_min -12
_diffrn_reflns_limit_k_max 27
_diffrn_reflns_limit_k_min -28
_diffrn_reflns_limit_l_max 31
_diffrn_reflns_limit_l_min -30
_diffrn_reflns_number 33066
_diffrn_reflns_point_group_measured_fraction_full 0.999
_diffrn_reflns_point_group_measured_fraction_max 0.999
_diffrn_reflns_theta_full 25.242
_diffrn_reflns_theta_max 30.000
_diffrn_reflns_theta_min 2.181
_exptl_absorpt_coefficient_mu 0.613
_exptl_absorpt_correction_T_max 0.7460
_exptl_absorpt_correction_T_min 0.6559
_exptl_absorpt_correction_type multi-scan
_exptl_absorpt_process_details 'Bruker SADABS'
_exptl_crystal_colour light-yellow
_exptl_crystal_density_diffrn 1.510
_exptl_crystal_description block
_exptl_crystal_F_000 2176
_exptl_crystal_size_max 0.186
_exptl_crystal_size_mid 0.159
_exptl_crystal_size_min 0.093
_refine_diff_density_max 0.793
_refine_diff_density_min -0.795
_refine_diff_density_rms 0.082
_refine_ls_extinction_method none
_refine_ls_goodness_of_fit_ref 1.049
_refine_ls_hydrogen_treatment constr
_refine_ls_matrix_type full
_refine_ls_number_parameters 602
_refine_ls_number_reflns 13697
_refine_ls_number_restraints 22
_refine_ls_restrained_S_all 1.051
_refine_ls_R_factor_all 0.0656
_refine_ls_R_factor_gt 0.0446
_refine_ls_shift/su_max 0.003
_refine_ls_shift/su_mean 0.000
_refine_ls_structure_factor_coef Fsqd
_refine_ls_weighting_details 'w=1/[\s^2^(Fo^2^)+(0.0278P)^2^+4.9283P] where P=(Fo^2^+2Fc^2^)/3'
_refine_ls_weighting_scheme calc
_refine_ls_wR_factor_gt 0.0890
_refine_ls_wR_factor_ref 0.0988
_reflns_Friedel_coverage 0.000
_reflns_number_gt 10630
_reflns_number_total 13697
_reflns_threshold_expression 'I > 2\s(I)'
_cod_data_source_file c9dt02363a2.cif
_cod_data_source_block ic19626
_cod_depositor_comments 'Adding full bibliography for 7700474--7700478.cif.'
_cod_database_code 7700478
_shelx_shelxl_version_number 2018/3
_shelx_space_group_comment
; 
The symmetry employed for this shelxl refinement is uniquely defined 
by the following loop, which should always be used as a source of 
symmetry information in preference to the above space-group names. 
They are only intended as comments. 
;
_shelx_estimated_absorpt_t_min 0.894
_shelx_estimated_absorpt_t_max 0.945

loop_
_space_group_symop_operation_xyz
'x, y, z'
'-x+1/2, y+1/2, -z+1/2'
'-x, -y, -z'
'x-1/2, -y-1/2, z-1/2'

loop_
_atom_site_label
_atom_site_type_symbol
_atom_site_fract_x
_atom_site_fract_y
_atom_site_fract_z
_atom_site_U_iso_or_equiv
_atom_site_adp_type
_atom_site_occupancy
_atom_site_site_symmetry_order
_atom_site_calc_flag
_atom_site_refinement_flags_posn
_atom_site_refinement_flags_adp
_atom_site_refinement_flags_occupancy
_atom_site_disorder_assembly
_atom_site_disorder_group
Ru Ru 0.64754(2) 0.97927(2) 0.67934(2) 0.01723(5) Uani 1 1 d . . . . .
P1 P 0.58947(6) 0.92612(3) 0.76487(3) 0.01942(12) Uani 1 1 d . . . . .
P2 P 0.48289(5) 0.92047(3) 0.63350(3) 0.01906(12) Uani 1 1 d . . . . .
N1 N 0.88597(19) 0.90948(10) 0.64338(10) 0.0256(5) Uani 1 1 d . . . . .
N2 N 0.76584(18) 0.90029(9) 0.66071(9) 0.0210(4) Uani 1 1 d . . . . .
N3 N 0.73870(19) 0.83717(10) 0.66646(9) 0.0219(4) Uani 1 1 d . . . . .
N4 N 0.84381(19) 0.80434(10) 0.65297(10) 0.0225(4) Uani 1 1 d . . . . .
N5 N 0.330(4) 0.576(4) 0.522(3) 0.092(9) Uani 0.534(4) 1 d . . P A 1
N5' N 0.362(5) 0.571(4) 0.510(3) 0.092(9) Uani 0.466(4) 1 d . . P A 2
C1 C 0.9330(2) 0.84880(12) 0.63913(12) 0.0248(5) Uani 1 1 d . . . . .
C2 C 1.0602(2) 0.83166(13) 0.61869(14) 0.0312(6) Uani 1 1 d . . . . .
H2A H 1.105399 0.802954 0.649250 0.037 Uiso 1 1 calc R U . . .
H2B H 1.110184 0.873088 0.614924 0.037 Uiso 1 1 calc R U . . .
C3 C 1.0509(3) 0.79554(14) 0.55860(15) 0.0364(7) Uani 1 1 d . . . . .
C4 C 1.1222(3) 0.73830(15) 0.54925(17) 0.0432(8) Uani 1 1 d . . . . .
H4 H 1.178641 0.721842 0.580702 0.052 Uiso 1 1 calc R U . . .
C5 C 1.1113(4) 0.70520(18) 0.4944(2) 0.0602(11) Uani 1 1 d . . . . .
H5 H 1.161225 0.666655 0.488328 0.072 Uiso 1 1 calc R U . . .
C6 C 1.0284(5) 0.7280(2) 0.44879(19) 0.0701(12) Uani 1 1 d . . . . .
H6 H 1.019248 0.704573 0.411646 0.084 Uiso 1 1 calc R U . . .
C7 C 0.9593(4) 0.7845(2) 0.45726(18) 0.0680(12) Uani 1 1 d . . . . .
H7 H 0.903762 0.800907 0.425421 0.082 Uiso 1 1 calc R U . . .
C8 C 0.9694(4) 0.81829(18) 0.51170(16) 0.0511(9) Uani 1 1 d . . . . .
H8 H 0.920125 0.857271 0.516968 0.061 Uiso 1 1 calc R U . . .
C9 C 0.8513(2) 0.73144(12) 0.66087(13) 0.0268(5) Uani 1 1 d . . . . .
H9A H 0.854537 0.720743 0.704370 0.032 Uiso 1 1 calc R U . . .
H9B H 0.930426 0.714848 0.644591 0.032 Uiso 1 1 calc R U . . .
C10 C 0.7400(2) 0.69652(12) 0.62959(13) 0.0267(5) Uani 1 1 d . . . . .
C11 C 0.7428(3) 0.67943(16) 0.56945(14) 0.0411(7) Uani 1 1 d . . . . .
H11 H 0.814665 0.690172 0.547790 0.049 Uiso 1 1 calc R U . . .
C12 C 0.6404(4) 0.64659(18) 0.54094(16) 0.0531(9) Uani 1 1 d . . . . .
H12 H 0.641774 0.634832 0.499635 0.064 Uiso 1 1 calc R U . . .
C13 C 0.5362(3) 0.63096(16) 0.57282(17) 0.0473(8) Uani 1 1 d . . . . .
C14 C 0.5321(3) 0.64784(15) 0.63262(16) 0.0429(8) Uani 1 1 d . . . . .
H14 H 0.460105 0.636933 0.654112 0.052 Uiso 1 1 calc R U . . .
C15 C 0.6338(3) 0.68081(14) 0.66099(14) 0.0335(6) Uani 1 1 d . . . . .
H15 H 0.631486 0.692891 0.702182 0.040 Uiso 1 1 calc R U . . .
C16 C 0.419(5) 0.598(3) 0.548(2) 0.061(5) Uani 0.534(4) 1 d . . P A 1
C16' C 0.442(5) 0.598(4) 0.535(2) 0.061(5) Uani 0.466(4) 1 d . . P A 2
C17 C 0.4350(2) 0.88508(12) 0.74957(11) 0.0238(5) Uani 1 1 d . . . . .
H17A H 0.424774 0.848699 0.778983 0.029 Uiso 1 1 calc R U . . .
H17B H 0.365894 0.917798 0.753762 0.029 Uiso 1 1 calc R U . . .
C18 C 0.4273(2) 0.85668(12) 0.68588(11) 0.0232(5) Uani 1 1 d . . . . .
H18A H 0.338826 0.844025 0.673891 0.028 Uiso 1 1 calc R U . . .
H18B H 0.480791 0.816214 0.684407 0.028 Uiso 1 1 calc R U . . .
C19 C 0.6972(2) 0.86050(12) 0.79354(11) 0.0242(5) Uani 1 1 d . . . . .
C20 C 0.8268(3) 0.87474(14) 0.79835(13) 0.0317(6) Uani 1 1 d . . . . .
H20 H 0.855352 0.918437 0.789622 0.038 Uiso 1 1 calc R U . . .
C21 C 0.9146(3) 0.82537(15) 0.81586(14) 0.0398(7) Uani 1 1 d . . . . .
H21 H 1.002516 0.835411 0.818868 0.048 Uiso 1 1 calc R U . . .
C22 C 0.8735(3) 0.76205(15) 0.82876(14) 0.0420(8) Uani 1 1 d . . . . .
H22 H 0.933184 0.728248 0.840265 0.050 Uiso 1 1 calc R U . . .
C23 C 0.7460(3) 0.74768(14) 0.82500(13) 0.0383(7) Uani 1 1 d . . . . .
H23 H 0.718205 0.704158 0.834869 0.046 Uiso 1 1 calc R U . . .
C24 C 0.6573(3) 0.79617(13) 0.80691(12) 0.0293(6) Uani 1 1 d . . . . .
H24 H 0.569625 0.785429 0.803679 0.035 Uiso 1 1 calc R U . . .
C25 C 0.5651(2) 0.97708(12) 0.83140(11) 0.0226(5) Uani 1 1 d . . . . .
C26 C 0.6322(3) 0.96707(13) 0.88642(12) 0.0315(6) Uani 1 1 d . . . . .
H26 H 0.693649 0.932512 0.890540 0.038 Uiso 1 1 calc R U . . .
C27 C 0.6097(3) 1.00736(16) 0.93532(14) 0.0419(7) Uani 1 1 d . . . . .
H27 H 0.656032 1.000307 0.972764 0.050 Uiso 1 1 calc R U . . .
C28 C 0.5205(3) 1.05762(15) 0.92986(14) 0.0406(7) Uani 1 1 d . . . . .
H28 H 0.505166 1.084823 0.963595 0.049 Uiso 1 1 calc R U . . .
C29 C 0.4536(3) 1.06844(14) 0.87553(14) 0.0359(6) Uani 1 1 d . . . . .
H29 H 0.392198 1.103057 0.871783 0.043 Uiso 1 1 calc R U . . .
C30 C 0.4761(3) 1.02876(13) 0.82655(13) 0.0304(6) Uani 1 1 d . . . . .
H30 H 0.430598 1.036705 0.789064 0.036 Uiso 1 1 calc R U . . .
C31 C 0.5150(2) 0.87329(12) 0.56597(11) 0.0228(5) Uani 1 1 d . . . . .
C32 C 0.6077(2) 0.89550(13) 0.52943(12) 0.0269(5) Uani 1 1 d . . . . .
H32 H 0.654667 0.934574 0.540293 0.032 Uiso 1 1 calc R U . . .
C33 C 0.6329(3) 0.86144(15) 0.47721(12) 0.0332(6) Uani 1 1 d . . . . .
H33 H 0.696900 0.877175 0.452695 0.040 Uiso 1 1 calc R U . . .
C34 C 0.5650(3) 0.80472(14) 0.46086(13) 0.0354(6) Uani 1 1 d . . . . .
H34 H 0.583290 0.780841 0.425571 0.042 Uiso 1 1 calc R U . . .
C35 C 0.4702(3) 0.78284(14) 0.49605(14) 0.0402(7) Uani 1 1 d . . . . .
H35 H 0.421535 0.744644 0.484185 0.048 Uiso 1 1 calc R U . . .
C36 C 0.4456(3) 0.81650(14) 0.54882(14) 0.0342(6) Uani 1 1 d . . . . .
H36 H 0.381410 0.800690 0.573196 0.041 Uiso 1 1 calc R U . . .
C37 C 0.3372(2) 0.96596(11) 0.61067(11) 0.0214(5) Uani 1 1 d . . . . .
C38 C 0.2764(2) 0.95983(13) 0.55358(12) 0.0274(5) Uani 1 1 d . . . . .
H38 H 0.312465 0.932753 0.524065 0.033 Uiso 1 1 calc R U . . .
C39 C 0.1630(3) 0.99327(15) 0.53966(13) 0.0339(6) Uani 1 1 d . . . . .
H39 H 0.122818 0.989354 0.500417 0.041 Uiso 1 1 calc R U . . .
C40 C 0.1082(2) 1.03196(14) 0.58208(13) 0.0309(6) Uani 1 1 d . . . . .
H40 H 0.029806 1.053771 0.572316 0.037 Uiso 1 1 calc R U . . .
C41 C 0.1672(2) 1.03896(14) 0.63866(13) 0.0297(6) Uani 1 1 d . . . . .
H41 H 0.130068 1.065743 0.668040 0.036 Uiso 1 1 calc R U . . .
C42 C 0.2817(2) 1.00653(13) 0.65249(12) 0.0279(5) Uani 1 1 d . . . . .
H42 H 0.322955 1.012176 0.691332 0.034 Uiso 1 1 calc R U . . .
C43 C 0.6230(3) 1.07181(13) 0.62560(16) 0.0395(7) Uani 1 1 d . . . . .
H43 H 0.568479 1.076578 0.587478 0.047 Uiso 1 1 calc R U . . .
C44 C 0.5843(3) 1.08338(13) 0.68354(18) 0.0445(9) Uani 1 1 d . . . . .
H44 H 0.498734 1.099077 0.694098 0.053 Uiso 1 1 calc R U . . .
C45 C 0.6923(3) 1.07521(13) 0.72398(15) 0.0440(8) Uani 1 1 d . . . . .
H45 H 0.695749 1.083530 0.768355 0.053 Uiso 1 1 calc R U . . .
C46 C 0.7953(3) 1.05766(13) 0.69062(15) 0.0352(7) Uani 1 1 d . . . . .
H46 H 0.884831 1.051126 0.706776 0.042 Uiso 1 1 calc R U . . .
C47 C 0.7508(3) 1.05570(13) 0.62931(14) 0.0325(6) Uani 1 1 d . . . . .
H47 H 0.803632 1.046939 0.594445 0.039 Uiso 1 1 calc R U . . .
P3 P 0.23765(7) 0.69888(4) 0.75511(4) 0.03156(16) Uani 1 1 d . . . . .
F1 F 0.2605(2) 0.62169(8) 0.74330(9) 0.0503(5) Uani 1 1 d . . . . .
F2 F 0.2718(2) 0.71405(10) 0.68728(10) 0.0644(6) Uani 1 1 d . . . . .
F3 F 0.09332(18) 0.69026(11) 0.73210(11) 0.0624(6) Uani 1 1 d . . . . .
F4 F 0.2122(2) 0.77629(9) 0.76435(11) 0.0638(6) Uani 1 1 d . . . . .
F5 F 0.2021(2) 0.68319(11) 0.82188(9) 0.0594(6) Uani 1 1 d . . . . .
F6 F 0.38142(19) 0.70742(13) 0.77683(12) 0.0789(8) Uani 1 1 d . . . . .
C48 C 0.3526(12) 0.4608(6) 0.6343(4) 0.092(3) Uani 0.534(4) 1 d D U P A 1
H48A H 0.315989 0.503182 0.618157 0.111 Uiso 0.534(4) 1 calc R U P A 1
H48B H 0.433610 0.453265 0.615380 0.111 Uiso 0.534(4) 1 calc R U P A 1
Cl1 Cl 0.2469(14) 0.3943(5) 0.6144(7) 0.106(2) Uani 0.534(4) 1 d D U P A 1
Cl2 Cl 0.3831(3) 0.46855(19) 0.7136(2) 0.0862(9) Uani 0.534(4) 1 d D U P A 1
C48' C 0.3012(16) 0.4500(6) 0.6068(5) 0.092(3) Uani 0.466(4) 1 d D . P A 2
H48C H 0.369921 0.452181 0.578665 0.111 Uiso 0.466(4) 1 calc R U P A 2
H48D H 0.232080 0.479847 0.591304 0.111 Uiso 0.466(4) 1 calc R U P A 2
Cl1' Cl 0.2441(16) 0.3679(6) 0.6093(8) 0.106(2) Uani 0.466(4) 1 d D . P A 2
Cl2' Cl 0.3585(4) 0.4777(2) 0.6774(2) 0.0862(9) Uani 0.466(4) 1 d D . P A 2

loop_
_atom_site_aniso_label
_atom_site_aniso_U_11
_atom_site_aniso_U_22
_atom_site_aniso_U_33
_atom_site_aniso_U_23
_atom_site_aniso_U_13
_atom_site_aniso_U_12
Ru 0.01486(8) 0.01530(8) 0.02140(9) 0.00120(7) 0.00012(6) -0.00090(6)
P1 0.0184(3) 0.0185(3) 0.0212(3) 0.0020(2) -0.0001(2) 0.0004(2)
P2 0.0167(3) 0.0195(3) 0.0208(3) 0.0010(2) -0.0005(2) -0.0021(2)
N1 0.0174(9) 0.0250(10) 0.0346(12) 0.0017(9) 0.0037(9) -0.0007(8)
N2 0.0177(9) 0.0202(9) 0.0249(11) 0.0019(8) -0.0001(8) -0.0018(7)
N3 0.0213(10) 0.0202(10) 0.0243(11) -0.0002(8) 0.0020(8) -0.0004(7)
N4 0.0199(9) 0.0205(10) 0.0272(11) -0.0004(8) 0.0023(8) 0.0011(7)
N5 0.078(19) 0.099(9) 0.10(2) 0.008(13) -0.034(13) -0.045(16)
N5' 0.078(19) 0.099(9) 0.10(2) 0.008(13) -0.034(13) -0.045(16)
C1 0.0191(11) 0.0242(12) 0.0311(14) 0.0017(10) 0.0018(10) 0.0001(9)
C2 0.0198(12) 0.0284(13) 0.0461(17) 0.0031(12) 0.0071(11) 0.0018(9)
C3 0.0293(14) 0.0329(14) 0.0490(18) 0.0025(13) 0.0190(13) -0.0015(11)
C4 0.0380(16) 0.0324(15) 0.062(2) 0.0035(15) 0.0213(16) -0.0032(12)
C5 0.064(2) 0.045(2) 0.077(3) -0.0141(19) 0.044(2) -0.0047(17)
C6 0.083(3) 0.083(3) 0.048(2) -0.011(2) 0.031(2) -0.010(2)
C7 0.082(3) 0.081(3) 0.042(2) 0.003(2) 0.015(2) 0.010(2)
C8 0.055(2) 0.057(2) 0.042(2) 0.0049(17) 0.0121(17) 0.0078(17)
C9 0.0265(12) 0.0200(12) 0.0339(15) 0.0002(10) 0.0009(11) 0.0018(9)
C10 0.0281(13) 0.0189(11) 0.0333(14) 0.0000(10) 0.0027(11) 0.0015(9)
C11 0.0412(17) 0.0456(18) 0.0373(17) -0.0046(14) 0.0092(14) -0.0060(13)
C12 0.066(2) 0.058(2) 0.0347(18) -0.0132(16) -0.0042(17) -0.0110(18)
C13 0.0477(19) 0.0382(17) 0.054(2) 0.0016(15) -0.0136(16) -0.0121(14)
C14 0.0325(15) 0.0372(16) 0.059(2) 0.0029(15) 0.0056(15) -0.0080(12)
C15 0.0332(15) 0.0318(14) 0.0360(16) -0.0025(12) 0.0060(12) -0.0014(11)
C16 0.059(15) 0.064(3) 0.058(16) 0.011(11) -0.012(8) -0.030(10)
C16' 0.059(15) 0.064(3) 0.058(16) 0.011(11) -0.012(8) -0.030(10)
C17 0.0207(11) 0.0268(12) 0.0239(13) 0.0054(10) 0.0023(10) -0.0051(9)
C18 0.0191(11) 0.0229(11) 0.0273(13) 0.0048(10) -0.0005(10) -0.0064(9)
C19 0.0296(13) 0.0214(11) 0.0212(12) 0.0009(10) -0.0014(10) 0.0048(9)
C20 0.0293(13) 0.0302(14) 0.0347(15) 0.0016(12) -0.0062(11) 0.0056(10)
C21 0.0355(16) 0.0413(16) 0.0406(18) -0.0040(14) -0.0130(13) 0.0137(12)
C22 0.056(2) 0.0350(16) 0.0330(17) -0.0009(13) -0.0133(15) 0.0209(14)
C23 0.062(2) 0.0217(13) 0.0307(15) 0.0030(11) 0.0013(14) 0.0095(12)
C24 0.0412(15) 0.0233(12) 0.0234(13) 0.0016(10) 0.0021(11) 0.0018(10)
C25 0.0247(11) 0.0233(11) 0.0201(11) 0.0012(10) 0.0024(9) -0.0003(9)
C26 0.0352(14) 0.0304(14) 0.0283(14) 0.0004(11) -0.0027(11) 0.0063(11)
C27 0.0528(19) 0.0463(18) 0.0254(15) -0.0043(13) -0.0081(13) 0.0120(14)
C28 0.0518(19) 0.0389(16) 0.0314(16) -0.0079(13) 0.0058(14) 0.0081(14)
C29 0.0398(16) 0.0312(14) 0.0373(16) -0.0037(12) 0.0073(13) 0.0089(12)
C30 0.0305(13) 0.0323(14) 0.0281(14) -0.0013(11) 0.0005(11) 0.0063(11)
C31 0.0214(11) 0.0232(12) 0.0234(12) -0.0006(10) -0.0021(9) -0.0007(9)
C32 0.0256(12) 0.0306(13) 0.0241(13) -0.0003(11) -0.0017(10) -0.0032(10)
C33 0.0284(13) 0.0473(17) 0.0240(14) 0.0008(12) 0.0014(11) 0.0003(12)
C34 0.0424(16) 0.0370(15) 0.0260(14) -0.0066(12) -0.0032(12) 0.0091(12)
C35 0.0480(18) 0.0313(15) 0.0409(18) -0.0098(13) -0.0009(14) -0.0049(13)
C36 0.0348(15) 0.0314(14) 0.0366(16) -0.0053(12) 0.0042(12) -0.0086(11)
C37 0.0169(10) 0.0236(12) 0.0232(12) 0.0042(9) -0.0024(9) -0.0045(8)
C38 0.0225(12) 0.0349(14) 0.0246(13) -0.0009(11) 0.0000(10) -0.0009(10)
C39 0.0247(13) 0.0505(17) 0.0252(14) -0.0032(12) -0.0086(11) 0.0023(11)
C40 0.0170(11) 0.0393(15) 0.0357(15) 0.0032(12) -0.0028(10) 0.0023(10)
C41 0.0227(12) 0.0365(14) 0.0297(14) -0.0028(11) 0.0001(11) 0.0029(10)
C42 0.0240(12) 0.0325(13) 0.0265(13) -0.0018(11) -0.0049(10) 0.0020(10)
C43 0.0399(16) 0.0213(13) 0.055(2) 0.0126(13) -0.0138(15) -0.0044(11)
C44 0.0321(15) 0.0147(12) 0.089(3) 0.0004(14) 0.0239(17) 0.0026(10)
C45 0.074(2) 0.0218(14) 0.0374(17) -0.0083(12) 0.0163(16) -0.0214(14)
C46 0.0270(13) 0.0207(12) 0.056(2) 0.0051(12) -0.0094(13) -0.0091(10)
C47 0.0390(15) 0.0220(12) 0.0381(16) 0.0039(11) 0.0141(13) -0.0070(10)
P3 0.0286(3) 0.0274(3) 0.0388(4) 0.0010(3) 0.0032(3) -0.0077(3)
F1 0.0705(14) 0.0285(9) 0.0510(12) 0.0038(8) -0.0030(10) 0.0006(8)
F2 0.0911(17) 0.0482(12) 0.0580(14) 0.0143(10) 0.0362(13) 0.0079(11)
F3 0.0343(10) 0.0735(14) 0.0774(16) 0.0028(12) -0.0117(10) -0.0048(10)
F4 0.0735(15) 0.0317(10) 0.0895(17) -0.0083(10) 0.0307(13) -0.0050(9)
F5 0.0721(15) 0.0695(14) 0.0376(11) 0.0042(10) 0.0110(10) -0.0006(11)
F6 0.0289(10) 0.0969(18) 0.109(2) -0.0315(16) -0.0066(12) -0.0153(11)
C48 0.127(8) 0.072(4) 0.080(7) 0.013(5) 0.021(5) 0.018(5)
Cl1 0.0866(12) 0.170(7) 0.066(2) -0.002(5) 0.0315(14) -0.005(5)
Cl2 0.0631(13) 0.0796(13) 0.119(3) -0.025(2) 0.0292(19) 0.0059(10)
C48' 0.127(8) 0.072(4) 0.080(7) 0.013(5) 0.021(5) 0.018(5)
Cl1' 0.0866(12) 0.170(7) 0.066(2) -0.002(5) 0.0315(14) -0.005(5)
Cl2' 0.0631(13) 0.0796(13) 0.119(3) -0.025(2) 0.0292(19) 0.0059(10)

loop_
_atom_type_symbol
_atom_type_description
_atom_type_scat_dispersion_real
_atom_type_scat_dispersion_imag
_atom_type_scat_source
C C 0.0033 0.0016 'International Tables Vol C Tables 4.2.6.8 and 6.1.1.4'
H H 0.0000 0.0000 'International Tables Vol C Tables 4.2.6.8 and 6.1.1.4'
N N 0.0061 0.0033 'International Tables Vol C Tables 4.2.6.8 and 6.1.1.4'
F F 0.0171 0.0103 'International Tables Vol C Tables 4.2.6.8 and 6.1.1.4'
P P 0.1023 0.0942 'International Tables Vol C Tables 4.2.6.8 and 6.1.1.4'
Cl Cl 0.1484 0.1585 'International Tables Vol C Tables 4.2.6.8 and 6.1.1.4'
Ru Ru -1.2594 0.8363 'International Tables Vol C Tables 4.2.6.8 and 6.1.1.4'

loop_
_geom_angle_atom_site_label_1
_geom_angle_atom_site_label_2
_geom_angle_atom_site_label_3
_geom_angle
N2 Ru C44 157.30(10)
N2 Ru C45 129.82(12)
C44 Ru C45 37.67(13)
N2 Ru C43 125.61(11)
C44 Ru C43 36.97(12)
C45 Ru C43 61.78(12)
N2 Ru C46 97.63(9)
C44 Ru C46 62.41(11)
C45 Ru C46 36.96(11)
C43 Ru C46 61.69(11)
N2 Ru C47 95.93(9)
C44 Ru C47 61.77(11)
C45 Ru C47 61.69(11)
C43 Ru C47 36.46(11)
C46 Ru C47 37.20(11)
N2 Ru P2 88.29(6)
C44 Ru P2 106.42(9)
C45 Ru P2 141.87(10)
C43 Ru P2 97.49(8)
C46 Ru P2 157.76(8)
C47 Ru P2 121.06(8)
N2 Ru P1 90.49(6)
C44 Ru P1 107.86(10)
C45 Ru P1 95.26(8)
C43 Ru P1 143.86(9)
C46 Ru P1 117.21(8)
C47 Ru P1 154.21(8)
P2 Ru P1 83.99(2)
C19 P1 C25 103.60(11)
C19 P1 C17 105.66(12)
C25 P1 C17 103.27(11)
C19 P1 Ru 115.40(9)
C25 P1 Ru 118.08(8)
C17 P1 Ru 109.52(8)
C31 P2 C37 103.04(11)
C31 P2 C18 104.14(11)
C37 P2 C18 102.88(11)
C31 P2 Ru 117.24(8)
C37 P2 Ru 118.05(8)
C18 P2 Ru 109.72(8)
C1 N1 N2 104.98(19)
N3 N2 N1 111.93(19)
N3 N2 Ru 125.44(15)
N1 N2 Ru 122.56(15)
N2 N3 N4 105.21(18)
N3 N4 C1 109.24(19)
N3 N4 C9 119.9(2)
C1 N4 C9 130.5(2)
N1 C1 N4 108.6(2)
N1 C1 C2 126.0(2)
N4 C1 C2 125.3(2)
C1 C2 C3 111.7(2)
C8 C3 C4 118.3(3)
C8 C3 C2 120.6(3)
C4 C3 C2 121.2(3)
C5 C4 C3 120.6(4)
C6 C5 C4 120.3(4)
C7 C6 C5 119.6(4)
C6 C7 C8 120.8(4)
C7 C8 C3 120.5(4)
N4 C9 C10 111.8(2)
C11 C10 C15 119.7(3)
C11 C10 C9 119.9(2)
C15 C10 C9 120.3(3)
C10 C11 C12 119.7(3)
C13 C12 C11 119.8(3)
C14 C13 C12 121.0(3)
C14 C13 C16' 128.4(15)
C12 C13 C16' 110.6(14)
C14 C13 C16 113.5(14)
C12 C13 C16 125.5(13)
C13 C14 C15 119.2(3)
C14 C15 C10 120.5(3)
N5 C16 C13 173(4)
N5' C16' C13 173(4)
C18 C17 P1 109.41(16)
C17 C18 P2 109.15(16)
C24 C19 C20 118.8(2)
C24 C19 P1 123.3(2)
C20 C19 P1 117.82(19)
C21 C20 C19 120.6(3)
C22 C21 C20 119.9(3)
C23 C22 C21 120.1(3)
C22 C23 C24 120.8(3)
C23 C24 C19 119.9(3)
C26 C25 C30 118.6(2)
C26 C25 P1 122.82(19)
C30 C25 P1 118.62(19)
C27 C26 C25 120.3(3)
C28 C27 C26 120.3(3)
C29 C28 C27 120.1(3)
C28 C29 C30 119.8(3)
C29 C30 C25 120.9(3)
C32 C31 C36 118.7(2)
C32 C31 P2 119.48(18)
C36 C31 P2 121.7(2)
C31 C32 C33 120.9(2)
C34 C33 C32 120.1(3)
C33 C34 C35 119.7(3)
C34 C35 C36 120.3(3)
C35 C36 C31 120.2(3)
C38 C37 C42 118.1(2)
C38 C37 P2 122.7(2)
C42 C37 P2 119.14(18)
C39 C38 C37 120.2(2)
C40 C39 C38 120.8(2)
C41 C40 C39 119.9(2)
C40 C41 C42 119.5(3)
C41 C42 C37 121.5(2)
C47 C43 C44 109.0(3)
C47 C43 Ru 72.09(15)
C44 C43 Ru 70.80(16)
C43 C44 C45 107.2(3)
C43 C44 Ru 72.24(16)
C45 C44 Ru 71.45(16)
C46 C45 C44 108.3(3)
C46 C45 Ru 72.19(16)
C44 C45 Ru 70.89(16)
C45 C46 C47 107.2(3)
C45 C46 Ru 70.85(15)
C47 C46 Ru 71.48(15)
C43 C47 C46 108.3(3)
C43 C47 Ru 71.44(16)
C46 C47 Ru 71.32(15)
F6 P3 F5 90.90(14)
F6 P3 F3 179.06(15)
F5 P3 F3 90.02(12)
F6 P3 F1 90.16(12)
F5 P3 F1 90.56(11)
F3 P3 F1 89.65(12)
F6 P3 F4 91.29(13)
F5 P3 F4 91.14(12)
F3 P3 F4 88.88(12)
F1 P3 F4 177.75(13)
F6 P3 F2 89.88(14)
F5 P3 F2 179.12(14)
F3 P3 F2 89.20(13)
F1 P3 F2 89.03(11)
F4 P3 F2 89.25(12)
Cl1 C48 Cl2 112.5(7)
Cl2' C48' Cl1' 111.9(9)

loop_
_geom_bond_atom_site_label_1
_geom_bond_atom_site_label_2
_geom_bond_distance
Ru N2 2.0749(19)
Ru C44 2.194(3)
Ru C45 2.201(3)
Ru C43 2.212(3)
Ru C46 2.218(2)
Ru C47 2.220(3)
Ru P2 2.2880(6)
Ru P1 2.2983(6)
P1 C19 1.828(2)
P1 C25 1.830(3)
P1 C17 1.842(2)
P2 C31 1.825(3)
P2 C37 1.833(2)
P2 C18 1.850(2)
N1 C1 1.319(3)
N1 N2 1.363(3)
N2 N3 1.304(3)
N3 N4 1.342(3)
N4 C1 1.347(3)
N4 C9 1.472(3)
N5 C16 1.16(8)
N5' C16' 1.12(10)
C1 C2 1.488(3)
C2 C3 1.518(4)
C3 C8 1.388(5)
C3 C4 1.395(4)
C4 C5 1.387(5)
C5 C6 1.377(6)
C6 C7 1.367(6)
C7 C8 1.386(5)
C9 C10 1.502(4)
C10 C11 1.384(4)
C10 C15 1.396(4)
C11 C12 1.386(4)
C12 C13 1.384(5)
C13 C14 1.377(5)
C13 C16' 1.43(6)
C13 C16 1.48(5)
C14 C15 1.380(4)
C17 C18 1.525(3)
C19 C24 1.394(3)
C19 C20 1.397(4)
C20 C21 1.395(4)
C21 C22 1.377(4)
C22 C23 1.376(4)
C23 C24 1.392(4)
C25 C26 1.390(4)
C25 C30 1.398(3)
C26 C27 1.387(4)
C27 C28 1.380(4)
C28 C29 1.379(4)
C29 C30 1.382(4)
C31 C32 1.387(3)
C31 C36 1.393(3)
C32 C33 1.388(4)
C33 C34 1.380(4)
C34 C35 1.382(4)
C35 C36 1.393(4)
C37 C38 1.393(3)
C37 C42 1.393(4)
C38 C39 1.392(4)
C39 C40 1.377(4)
C40 C41 1.377(4)
C41 C42 1.391(3)
C43 C47 1.387(4)
C43 C44 1.397(5)
C44 C45 1.419(5)
C45 C46 1.401(4)
C46 C47 1.416(4)
P3 F6 1.575(2)
P3 F5 1.587(2)
P3 F3 1.588(2)
P3 F1 1.5891(18)
P3 F4 1.5892(19)
P3 F2 1.603(2)
C48 Cl1 1.777(9)
C48 Cl2 1.782(8)
C48' Cl2' 1.739(8)
C48' Cl1' 1.754(9)
